data_1525689
loop_
_publ_author_name
'Blasco, J.'
'Ritter, C.'
'Garcia, J.'
'Perez-Cacho, J.'
'de Teresa, J.M.'
'Ibarra, M.R.'

_publ_section_title
;
 Structural and magnetic study of Tb1-x Cax Mn O3 perovskites
;
_journal_name_full 'Physical Review, Serie 3. B - Condensed Matter (18,1978-)'
_journal_page_first 5609
_journal_page_last 5618
_journal_volume 62
_journal_year 2000
_chemical_formula_sum 'Ca0.25 Mn O3 Tb0.75'
_chemical_name_systematic '(Tb0.75 Ca0.25) (Mn O3)'
_space_group_IT_number 62
_symmetry_space_group_name_Hall '-P 2c 2ab'
_symmetry_space_group_name_H-M 'P b n m'
_cell_angle_alpha 90
_cell_angle_beta 90
_cell_angle_gamma 90
_cell_formula_units_Z 4
_cell_length_a 5.318
_cell_length_b 5.5997
_cell_length_c 7.4879
_cell_volume 222.984
_citation_journal_id_ASTM PRBMDO
_cod_data_source_file Blasco_PRBMDO_2000_488.cif
_cod_data_source_block Ca0.25Mn1O3Tb0.75
_cod_original_cell_volume 222.9837
_cod_original_sg_symbol_Hall '-P 2ac 2n (z,x,y)'
_cod_original_formula_sum 'Ca0.25 Mn1 O3 Tb0.75'
_cod_database_code 1525689

loop_
_symmetry_equiv_pos_as_xyz
x,y,z
x+1/2,-y+1/2,-z
-x+1/2,y+1/2,-z+1/2
-x,-y,z+1/2
-x,-y,-z
-x-1/2,y-1/2,z
x-1/2,-y-1/2,z-1/2
x,y,-z-1/2

loop_
_atom_site_label
_atom_site_type_symbol
_atom_site_fract_x
_atom_site_fract_y
_atom_site_fract_z
_atom_site_occupancy
_atom_site_U_iso_or_equiv
O2 O-2 0.7088 0.3015 0.0466 1 0.0
Ca1 Ca+2 0.9853 0.0645 0.25 0.25 0.0
O1 O-2 0.1042 0.4676 0.25 1 0.0
Tb1 Tb+3 0.9853 0.0645 0.25 0.75 0.0
Mn1 Mn+3 0.5 0 0 1 0.0
